data_1501962
loop_
_publ_author_name
'Donohoe, Timothy J.'
'Basutto, Jos\'e A'
'Bower, John F.'
'Rathi, Akshat'

_publ_section_title
;
 Heteroaromatic synthesis via olefin cross-metathesis: entry to
 polysubstituted pyridines.
;
_journal_issue 5
_journal_name_full 'Organic letters'
_journal_page_first 1036
_journal_page_last 1039
_journal_paper_doi 10.1021/ol103088r
_journal_volume 13
_journal_year 2011
_chemical_compound_source Synthetic
_chemical_formula_moiety 'C22 H21 N1 O2'
_chemical_formula_sum 'C22 H21 N O2'
_chemical_formula_weight 331.41
_space_group_IT_number 14
_symmetry_cell_setting monoclinic
_symmetry_space_group_name_Hall '-P 2ybc'
_symmetry_space_group_name_H-M 'P 1 21/c 1'
_atom_sites_solution_hydrogens geom
_atom_sites_solution_primary direct
_cell_angle_alpha 90
_cell_angle_beta 73.7676(16)
_cell_angle_gamma 90
_cell_formula_units_Z 4
_cell_length_a 9.6999(3)
_cell_length_b 13.5546(5)
_cell_length_c 13.8504(6)
_cell_measurement_reflns_used 6880
_cell_measurement_temperature 150
_cell_measurement_theta_max 27
_cell_measurement_theta_min 5
_cell_volume 1748.43(11)
_computing_cell_refinement 'DENZO/SCALEPACK (Otwinowski & Minor, 1997)'
_computing_data_collection 'COLLECT (Nonius, 1997-2001).'
_computing_data_reduction 'DENZO/SCALEPACK (Otwinowski & Minor, 1997)'
_computing_molecular_graphics 'CAMERON (Watkin et al., 1996)'
_computing_publication_material 'CRYSTALS (Betteridge et al., 2003)'
_computing_structure_refinement 'CRYSTALS (Betteridge et al., 2003)'
_computing_structure_solution 'SIR92 (Altomare et al., 1994)'
_diffrn_ambient_temperature 150
_diffrn_measured_fraction_theta_full 0.993
_diffrn_measured_fraction_theta_max 0.992
_diffrn_measurement_device 'Nonius KappaCCD'
_diffrn_measurement_device_type Area
_diffrn_measurement_method \w
_diffrn_radiation_monochromator graphite
_diffrn_radiation_type 'Mo K\a'
_diffrn_radiation_wavelength 0.71073
_diffrn_reflns_av_R_equivalents 0.072
_diffrn_reflns_limit_h_max 11
_diffrn_reflns_limit_h_min -12
_diffrn_reflns_limit_k_max 17
_diffrn_reflns_limit_k_min -17
_diffrn_reflns_limit_l_max 17
_diffrn_reflns_limit_l_min -16
_diffrn_reflns_number 13742
_diffrn_reflns_theta_full 26.903
_diffrn_reflns_theta_max 27.452
_diffrn_reflns_theta_min 5.179
_diffrn_standards_number 0
_exptl_absorpt_coefficient_mu 0.080
_exptl_absorpt_correction_T_max 0.98
_exptl_absorpt_correction_T_min 0.97
_exptl_absorpt_correction_type multi-scan
_exptl_absorpt_process_details 'DENZO/SCALEPACK (Otwinowski & Minor, 1997)'
_exptl_crystal_colour colourless
_exptl_crystal_density_diffrn 1.259
_exptl_crystal_density_method 'not measured'
_exptl_crystal_description block
_exptl_crystal_F_000 704
_exptl_crystal_size_max 0.40
_exptl_crystal_size_mid 0.40
_exptl_crystal_size_min 0.28
_refine_diff_density_max 0.39
_refine_diff_density_min -0.37
_refine_ls_extinction_coef 170(50)
_refine_ls_extinction_method 'Larson (1970), Equation 22'
_refine_ls_goodness_of_fit_ref 0.9462
_refine_ls_hydrogen_treatment constr
_refine_ls_matrix_type full
_refine_ls_number_parameters 227
_refine_ls_number_reflns 3349
_refine_ls_number_restraints 0
_refine_ls_R_factor_all 0.0870
_refine_ls_R_factor_gt 0.0512
_refine_ls_shift/su_max 0.000174
_refine_ls_structure_factor_coef Fsqd
_refine_ls_weighting_details
;
 Method= Modified Sheldrick 
 w=1/[\s^2^(F^2^) + ( 0.05P)^2^ + 1.03P] 
 ,where P=(max(Fo^2^,0) + 2Fc^2^)/3 
;
_refine_ls_weighting_scheme calc
_refine_ls_wR_factor_all 0.1232
_refine_ls_wR_factor_gt 0.1100
_refine_ls_wR_factor_ref 0.1230
_reflns_limit_h_max 12
_reflns_limit_h_min -11
_reflns_limit_k_max 17
_reflns_limit_k_min 0
_reflns_limit_l_max 17
_reflns_limit_l_min 0
_reflns_number_gt 2295
_reflns_number_total 3967
_reflns_threshold_expression I>2.0\s(I)
_oxford_diffrn_Wilson_B_factor 2.18
_oxford_diffrn_Wilson_scale 7.96
_oxford_refine_ls_r_factor_ref 0.0869
_oxford_refine_ls_scale 0.3681(7)
_oxford_reflns_number_all 3350
_oxford_reflns_threshold_expression_ref I>-3.0\s(I)
_cod_data_source_file ol103088r_si_002.cif
_cod_data_source_block 43
_cod_depositor_comments
;
The following automatic conversions were performed:

'_symmetry_cell_setting' value 'Monoclinic' changed to 'monoclinic'
according to /home/saulius/struct/CIF-dictionaries/cif_core.dic
dictionary named 'cif_core.dic' version 2.4.1 from 2010-06-29.

Automatic conversion script
Id: cif_fix_values 1715 2011-07-08 13:25:40Z adriana 
;
_cod_original_sg_symbol_H-M 'P 1 21/c 1 '
_cod_original_formula_sum 'C22 H21 N1 O2'
_cod_database_code 1501962

loop_
_symmetry_equiv_pos_as_xyz
x,y,z
-x,-y,-z
-x,y+1/2,-z+1/2
x,-y+1/2,z+1/2

loop_
_atom_site_label
_atom_site_type_symbol
_atom_site_fract_x
_atom_site_fract_y
_atom_site_fract_z
_atom_site_U_iso_or_equiv
_atom_site_occupancy
_atom_site_adp_type
_atom_site_refinement_flags_posn
O1 O 0.20522(16) -0.06444(11) 0.35110(12) 0.0387 1.0000 Uani .
C2 C 0.1137(2) -0.00104(15) 0.36368(15) 0.0278 1.0000 Uani .
O3 O -0.02039(14) -0.01916(10) 0.35856(11) 0.0302 1.0000 Uani .
C4 C -0.0487(2) -0.12079(15) 0.33501(17) 0.0329 1.0000 Uani .
C5 C -0.1994(2) -0.12630(17) 0.32711(18) 0.0371 1.0000 Uani .
C6 C 0.1375(2) 0.10358(14) 0.38611(15) 0.0255 1.0000 Uani .
C7 C 0.0329(2) 0.17673(15) 0.39609(16) 0.0278 1.0000 Uani .
C8 C 0.0615(2) 0.27262(15) 0.41896(16) 0.0283 1.0000 Uani .
C9 C 0.1951(2) 0.29807(14) 0.43248(15) 0.0246 1.0000 Uani .
C10 C 0.2286(2) 0.40022(14) 0.45892(15) 0.0247 1.0000 Uani .
C11 C 0.3517(2) 0.44728(15) 0.40067(16) 0.0268 1.0000 Uani .
C12 C 0.3906(2) 0.54133(15) 0.42341(15) 0.0263 1.0000 Uani .
C13 C 0.5291(2) 0.58684(16) 0.36029(17) 0.0327 1.0000 Uani .
C14 C 0.2993(2) 0.58703(14) 0.50870(15) 0.0250 1.0000 Uani .
N15 N 0.18251(16) 0.54109(12) 0.56747(12) 0.0254 1.0000 Uani .
C16 C 0.1467(2) 0.45037(14) 0.54417(15) 0.0249 1.0000 Uani .
C17 C 0.0169(2) 0.40631(15) 0.61812(16) 0.0313 1.0000 Uani .
C18 C 0.3235(2) 0.68758(15) 0.54435(16) 0.0275 1.0000 Uani .
C19 C 0.3020(2) 0.70249(16) 0.64768(17) 0.0305 1.0000 Uani .
C20 C 0.3159(2) 0.79566(17) 0.68483(18) 0.0358 1.0000 Uani .
C21 C 0.3515(2) 0.87544(17) 0.6204(2) 0.0400 1.0000 Uani .
C22 C 0.3720(2) 0.86235(16) 0.5185(2) 0.0392 1.0000 Uani .
C23 C 0.3580(2) 0.76899(16) 0.48081(18) 0.0345 1.0000 Uani .
C24 C 0.2993(2) 0.22496(15) 0.42036(15) 0.0277 1.0000 Uani .
C25 C 0.2708(2) 0.12891(15) 0.39758(15) 0.0279 1.0000 Uani .
H41 H -0.0347 -0.1640 0.3897 0.0414 1.0000 Uiso R
H42 H 0.0203 -0.1404 0.2693 0.0411 1.0000 Uiso R
H52 H -0.2198 -0.1952 0.3125 0.0580 1.0000 Uiso R
H53 H -0.2663 -0.1065 0.3913 0.0580 1.0000 Uiso R
H51 H -0.2089 -0.0826 0.2731 0.0582 1.0000 Uiso R
H71 H -0.0610 0.1601 0.3872 0.0364 1.0000 Uiso R
H81 H -0.0105 0.3236 0.4259 0.0368 1.0000 Uiso R
H111 H 0.4119 0.4136 0.3420 0.0341 1.0000 Uiso R
H132 H 0.5754 0.6227 0.4036 0.0513 1.0000 Uiso R
H131 H 0.5938 0.5347 0.3243 0.0516 1.0000 Uiso R
H133 H 0.5080 0.6336 0.3116 0.0517 1.0000 Uiso R
H173 H -0.0041 0.4423 0.6821 0.0490 1.0000 Uiso R
H171 H 0.0322 0.3371 0.6306 0.0491 1.0000 Uiso R
H172 H -0.0662 0.4110 0.5918 0.0493 1.0000 Uiso R
H191 H 0.2781 0.6465 0.6924 0.0403 1.0000 Uiso R
H201 H 0.3004 0.8046 0.7560 0.0472 1.0000 Uiso R
H211 H 0.3619 0.9404 0.6457 0.0541 1.0000 Uiso R
H221 H 0.3948 0.9184 0.4739 0.0525 1.0000 Uiso R
H231 H 0.3712 0.7611 0.4085 0.0468 1.0000 Uiso R
H241 H 0.3938 0.2416 0.4279 0.0334 1.0000 Uiso R
H251 H 0.3427 0.0784 0.3898 0.0353 1.0000 Uiso R

loop_
_atom_site_aniso_label
_atom_site_aniso_U_11
_atom_site_aniso_U_22
_atom_site_aniso_U_33
_atom_site_aniso_U_23
_atom_site_aniso_U_13
_atom_site_aniso_U_12
O1 0.0388(9) 0.0314(8) 0.0508(10) -0.0107(7) -0.0208(7) 0.0090(7)
C2 0.0294(11) 0.0296(11) 0.0254(11) -0.0029(9) -0.0092(9) 0.0030(9)
O3 0.0298(8) 0.0244(8) 0.0375(9) -0.0019(6) -0.0109(6) -0.0015(6)
C4 0.0384(12) 0.0222(11) 0.0392(13) -0.0043(10) -0.0127(10) -0.0014(9)
C5 0.0386(12) 0.0342(12) 0.0397(13) -0.0022(11) -0.0133(10) -0.0042(10)
C6 0.0277(10) 0.0245(11) 0.0242(10) -0.0011(9) -0.0072(8) 0.0004(9)
C7 0.0248(10) 0.0290(11) 0.0314(12) -0.0010(9) -0.0106(9) 0.0012(9)
C8 0.0237(10) 0.0261(11) 0.0359(12) -0.0015(9) -0.0098(9) 0.0039(9)
C9 0.0251(10) 0.0250(10) 0.0234(10) 0.0001(9) -0.0062(8) 0.0013(8)
C10 0.0231(10) 0.0242(10) 0.0294(11) 0.0005(9) -0.0118(8) 0.0031(8)
C11 0.0245(10) 0.0281(11) 0.0296(11) -0.0007(9) -0.0103(9) 0.0033(9)
C12 0.0234(10) 0.0279(11) 0.0286(11) 0.0048(9) -0.0092(9) 0.0011(8)
C13 0.0262(11) 0.0349(12) 0.0362(12) 0.0029(10) -0.0073(9) -0.0032(9)
C14 0.0237(10) 0.0239(10) 0.0300(11) 0.0029(9) -0.0118(9) -0.0005(8)
N15 0.0227(9) 0.0238(9) 0.0303(10) 0.0003(7) -0.0083(7) 0.0006(7)
C16 0.0224(10) 0.0225(10) 0.0319(12) 0.0014(9) -0.0111(9) 0.0013(8)
C17 0.0303(11) 0.0277(11) 0.0339(12) -0.0007(9) -0.0055(9) -0.0031(9)
C18 0.0202(10) 0.0263(11) 0.0378(13) -0.0001(9) -0.0112(9) 0.0008(8)
C19 0.0234(10) 0.0314(11) 0.0380(13) 0.0003(10) -0.0105(9) 0.0004(9)
C20 0.0275(11) 0.0391(13) 0.0436(14) -0.0121(11) -0.0144(10) 0.0026(10)
C21 0.0288(11) 0.0293(12) 0.0666(17) -0.0117(12) -0.0209(11) 0.0027(10)
C22 0.0336(12) 0.0255(12) 0.0613(17) 0.0073(11) -0.0183(11) -0.0014(10)
C23 0.0333(11) 0.0290(12) 0.0449(14) 0.0025(10) -0.0172(10) -0.0010(9)
C24 0.0212(10) 0.0309(12) 0.0308(12) -0.0024(9) -0.0071(8) 0.0003(9)
C25 0.0263(11) 0.0284(11) 0.0299(11) -0.0027(9) -0.0094(9) 0.0068(9)

loop_
_atom_type_symbol
_atom_type_scat_dispersion_real
_atom_type_scat_dispersion_imag
_atom_type_scat_Cromer_Mann_a1
_atom_type_scat_Cromer_Mann_b1
_atom_type_scat_Cromer_Mann_a2
_atom_type_scat_Cromer_Mann_b2
_atom_type_scat_Cromer_Mann_a3
_atom_type_scat_Cromer_Mann_b3
_atom_type_scat_Cromer_Mann_a4
_atom_type_scat_Cromer_Mann_b4
_atom_type_scat_Cromer_Mann_c
_atom_type_scat_source
C 0.0033 0.0016 2.3100 20.8439 1.0200 10.2075 1.5886 0.5687 0.8650 51.6512 0.2156 'International Tables Vol C 4.2.6.8 and 6.1.1.4'
H 0.0000 0.0000 0.4930 10.5109 0.3229 26.1257 0.1402 3.1424 0.0408 57.7998 0.0030 'International Tables Vol C 4.2.6.8 and 6.1.1.4'
O 0.0106 0.0060 3.0485 13.2771 2.2868 5.7011 1.5463 0.3239 0.8670 32.9089 0.2508 'International Tables Vol C 4.2.6.8 and 6.1.1.4'
N 0.0061 0.0033 12.2126 0.0057 3.1322 9.8933 2.0125 28.9975 1.1663 0.5826 -11.5290 'International Tables Vol C 4.2.6.8 and 6.1.1.4'

loop_
_geom_angle_atom_site_label_1
_geom_angle_atom_site_label_2
_geom_angle_atom_site_label_3
_geom_angle
_geom_angle_publ_flag
O1 C2 O3 122.88(19) yes
O1 C2 C6 123.88(18) yes
O3 C2 C6 113.24(17) yes
C2 O3 C4 115.42(15) yes
O3 C4 C5 108.16(17) yes
O3 C4 H41 108.1 no
C5 C4 H41 111.7 no
O3 C4 H42 109.5 no
C5 C4 H42 109.7 no
H41 C4 H42 109.6 no
C4 C5 H52 108.5 no
C4 C5 H53 109.4 no
H52 C5 H53 109.0 no
C4 C5 H51 109.1 no
H52 C5 H51 110.4 no
H53 C5 H51 110.3 no
C2 C6 C7 123.25(18) yes
C2 C6 C25 117.65(18) yes
C7 C6 C25 119.11(18) yes
C6 C7 C8 120.17(19) yes
C6 C7 H71 120.0 no
C8 C7 H71 119.9 no
C7 C8 C9 120.88(19) yes
C7 C8 H81 120.5 no
C9 C8 H81 118.6 no
C8 C9 C10 122.29(17) yes
C8 C9 C24 118.40(18) yes
C10 C9 C24 119.31(17) yes
C9 C10 C11 119.54(18) yes
C9 C10 C16 123.08(18) yes
C11 C10 C16 117.26(18) yes
C10 C11 C12 122.08(19) yes
C10 C11 H111 119.1 no
C12 C11 H111 118.8 no
C11 C12 C13 119.74(18) yes
C11 C12 C14 116.55(18) yes
C13 C12 C14 123.64(18) yes
C12 C13 H132 109.6 no
C12 C13 H131 109.7 no
H132 C13 H131 109.4 no
C12 C13 H133 109.6 no
H132 C13 H133 108.7 no
H131 C13 H133 109.9 no
C12 C14 N15 121.94(18) yes
C12 C14 C18 124.10(18) yes
N15 C14 C18 113.93(17) yes
C14 N15 C16 120.57(17) yes
C10 C16 N15 121.54(18) yes
C10 C16 C17 123.38(18) yes
N15 C16 C17 115.04(17) yes
C16 C17 H173 109.9 no
C16 C17 H171 111.3 no
H173 C17 H171 108.9 no
C16 C17 H172 109.9 no
H173 C17 H172 108.6 no
H171 C17 H172 108.2 no
C14 C18 C19 118.54(18) yes
C14 C18 C23 123.20(19) yes
C19 C18 C23 118.15(19) yes
C18 C19 C20 120.6(2) yes
C18 C19 H191 118.8 no
C20 C19 H191 120.6 no
C19 C20 C21 120.4(2) yes
C19 C20 H201 119.5 no
C21 C20 H201 120.1 no
C20 C21 C22 119.8(2) yes
C20 C21 H211 120.8 no
C22 C21 H211 119.3 no
C21 C22 C23 120.0(2) yes
C21 C22 H221 119.6 no
C23 C22 H221 120.4 no
C18 C23 C22 121.1(2) yes
C18 C23 H231 119.9 no
C22 C23 H231 119.0 no
C9 C24 C25 120.79(19) yes
C9 C24 H241 119.6 no
C25 C24 H241 119.6 no
C6 C25 C24 120.63(18) yes
C6 C25 H251 118.7 no
C24 C25 H251 120.7 no

loop_
_geom_bond_atom_site_label_1
_geom_bond_atom_site_label_2
_geom_bond_distance
_geom_bond_publ_flag
O1 C2 1.212(2) yes
C2 O3 1.345(2) yes
C2 C6 1.483(3) yes
O3 C4 1.459(2) yes
C4 C5 1.498(3) yes
C4 H41 0.997 no
C4 H42 1.003 no
C5 H52 0.987 no
C5 H53 0.980 no
C5 H51 0.978 no
C6 C7 1.397(3) yes
C6 C25 1.390(3) yes
C7 C8 1.384(3) yes
C7 H71 0.978 no
C8 C9 1.403(3) yes
C8 H81 0.968 no
C9 C10 1.491(3) yes
C9 C24 1.392(3) yes
C10 C11 1.394(3) yes
C10 C16 1.401(3) yes
C11 C12 1.390(3) yes
C11 H111 0.973 no
C12 C13 1.515(3) yes
C12 C14 1.407(3) yes
C13 H132 0.974 no
C13 H131 0.983 no
C13 H133 0.988 no
C14 N15 1.349(2) yes
C14 C18 1.490(3) yes
N15 C16 1.342(2) yes
C16 C17 1.506(3) yes
C17 H173 0.982 no
C17 H171 0.973 no
C17 H172 0.975 no
C18 C19 1.402(3) yes
C18 C23 1.393(3) yes
C19 C20 1.385(3) yes
C19 H191 0.965 no
C20 C21 1.383(3) yes
C20 H201 0.963 no
C21 C22 1.381(3) yes
C21 H211 0.963 no
C22 C23 1.390(3) yes
C22 H221 0.965 no
C23 H231 0.979 no
C24 C25 1.386(3) yes
C24 H241 0.978 no
C25 H251 0.961 no

loop_
_geom_hbond_atom_site_label_D
_geom_hbond_atom_site_label_H
_geom_hbond_atom_site_label_A
_geom_hbond_site_symmetry_A
_geom_hbond_angle_DHA
_geom_hbond_distance_DH
_geom_hbond_distance_HA
_geom_hbond_distance_DA
_geom_hbond_publ_flag
C8 H81 N15 2_566 176 0.97 2.46 3.430(3) yes
C19 H191 O1 4_555 156 0.97 2.39 3.293(3) yes
